data_4336242
loop_
_publ_author_name
'Margarita A. Gonzalez'
'Samantha J. Carrington'
'Indranil Chakraborty'
'Marilyn M. Olmstead'
'Pradip K. Mascharak'

_publ_section_title
;
 Photoactivity of Mono- and Dicarbonyl Complexes of Ruthenium(II) Bearing
 an N,N,S-Donor Ligand: Role of Ancillary Ligands on the Capacity of CO
 Photorelease
;
_journal_name_full 'Inorganic Chemistry'
_journal_page_first 11320
_journal_page_last 11331
_journal_paper_doi 10.1021/ic4016004
_journal_volume 52
_journal_year 2013
_chemical_formula_moiety 'C36 H29 Cl N2 O P Ru S, B F4, H2 O'
_chemical_formula_sum 'C36 H31 B Cl F4 N2 O2 P Ru S'
_chemical_formula_weight 809.99
_chemical_name_systematic
; 
 ? 
;
_space_group_IT_number 19
_symmetry_cell_setting orthorhombic
_symmetry_space_group_name_Hall 'P 2ac 2ab'
_symmetry_space_group_name_H-M 'P 21 21 21'
_atom_sites_solution_hydrogens geom
_atom_sites_solution_primary direct
_atom_sites_solution_secondary difmap
_audit_creation_method SHELXL-97
_cell_angle_alpha 90.00
_cell_angle_beta 90.00
_cell_angle_gamma 90.00
_cell_formula_units_Z 4
_cell_length_a 9.824(2)
_cell_length_b 15.179(3)
_cell_length_c 23.333(6)
_cell_measurement_reflns_used 9586
_cell_measurement_temperature 90(2)
_cell_measurement_theta_max 32
_cell_measurement_theta_min 2.5
_cell_volume 3479.4(13)
_computing_cell_refinement 'SAINT (Bruker, 2012)'
_computing_data_collection 'Apex2 (Bruker, 2012)'
_computing_data_reduction 'SAINT (Bruker, 2012)'
_computing_molecular_graphics 'SHELXL97 (Sheldrick, 2008)'
_computing_publication_material 'SHELXL97 (Sheldrick, 2008)'
_computing_structure_refinement 'SHELXL97 (Sheldrick, 2008)'
_computing_structure_solution 'SHELXT (Sheldrick, 2012)'
_diffrn_ambient_temperature 90(2)
_diffrn_detector_area_resol_mean 8.3
_diffrn_measured_fraction_theta_full 0.999
_diffrn_measured_fraction_theta_max 0.999
_diffrn_measurement_device_type 'Bruker ApexII'
_diffrn_measurement_method \w
_diffrn_radiation_monochromator graphite
_diffrn_radiation_source 'fine-focus sealed tube'
_diffrn_radiation_type MoK\a
_diffrn_radiation_wavelength 0.71073
_diffrn_reflns_av_R_equivalents 0.0227
_diffrn_reflns_av_sigmaI/netI 0.0193
_diffrn_reflns_limit_h_max 14
_diffrn_reflns_limit_h_min -14
_diffrn_reflns_limit_k_max 22
_diffrn_reflns_limit_k_min -22
_diffrn_reflns_limit_l_max 34
_diffrn_reflns_limit_l_min -34
_diffrn_reflns_number 55481
_diffrn_reflns_theta_full 31.51
_diffrn_reflns_theta_max 31.51
_diffrn_reflns_theta_min 2.47
_exptl_absorpt_coefficient_mu 0.691
_exptl_absorpt_correction_T_max 0.953
_exptl_absorpt_correction_T_min 0.751
_exptl_absorpt_correction_type multi-scan
_exptl_absorpt_process_details 'SADABS (Sheldrick, 2009)'
_exptl_crystal_colour brown
_exptl_crystal_density_diffrn 1.546
_exptl_crystal_description block
_exptl_crystal_F_000 1640
_exptl_crystal_size_max 0.44
_exptl_crystal_size_mid 0.26
_exptl_crystal_size_min 0.07
_refine_diff_density_max 1.189
_refine_diff_density_min -0.745
_refine_diff_density_rms 0.085
_refine_ls_abs_structure_details 'Flack H D (1983), Acta Cryst. A39, 876-881'
_refine_ls_abs_structure_Flack -0.023(17)
_refine_ls_extinction_method none
_refine_ls_goodness_of_fit_ref 1.149
_refine_ls_hydrogen_treatment mixed
_refine_ls_matrix_type full
_refine_ls_number_parameters 449
_refine_ls_number_reflns 11589
_refine_ls_number_restraints 2
_refine_ls_restrained_S_all 1.149
_refine_ls_R_factor_all 0.0321
_refine_ls_R_factor_gt 0.0291
_refine_ls_shift/su_max 0.001
_refine_ls_shift/su_mean 0.000
_refine_ls_structure_factor_coef Fsqd
_refine_ls_weighting_details 'calc w=1/[\s^2^(Fo^2^)+(0.0263P)^2^+3.4953P] where P=(Fo^2^+2Fc^2^)/3'
_refine_ls_weighting_scheme calc
_refine_ls_wR_factor_gt 0.0689
_refine_ls_wR_factor_ref 0.0711
_reflns_number_gt 11125
_reflns_number_total 11589
_reflns_threshold_expression I>2\s(I)
_cod_data_source_file ic4016004_si_002_1.cif
_cod_data_source_block 2
_cod_database_code 4336242

loop_
_symmetry_equiv_pos_as_xyz
'x, y, z'
'-x+1/2, -y, z+1/2'
'-x, y+1/2, -z+1/2'
'x+1/2, -y+1/2, -z'

loop_
_atom_site_label
_atom_site_type_symbol
_atom_site_fract_x
_atom_site_fract_y
_atom_site_fract_z
_atom_site_U_iso_or_equiv
_atom_site_adp_type
_atom_site_occupancy
_atom_site_symmetry_multiplicity
_atom_site_calc_flag
_atom_site_refinement_flags
Ru1 Ru 0.166759(15) 0.882234(10) 0.109942(6) 0.01134(3) Uani 1 1 d .
Cl1 Cl 0.06901(5) 0.74126(3) 0.13803(2) 0.01545(9) Uani 1 1 d .
S1 S 0.28940(5) 0.81673(3) 0.03663(2) 0.01443(9) Uani 1 1 d .
P1 P 0.36673(5) 0.85404(3) 0.17157(2) 0.01200(9) Uani 1 1 d .
O1 O -0.08761(19) 0.89455(13) 0.03574(8) 0.0289(4) Uani 1 1 d .
N1 N 0.08204(19) 0.97734(12) 0.16907(8) 0.0146(3) Uani 1 1 d .
N2 N 0.25135(19) 0.99532(12) 0.08155(7) 0.0138(3) Uani 1 1 d .
B1 B -0.0339(4) 1.1186(3) 0.00309(17) 0.0463(10) Uani 1 1 d .
F1 F 0.0116(4) 1.20103(18) -0.00551(12) 0.0806(9) Uani 1 1 d .
F2 F 0.0677(3) 1.0594(2) -0.01890(11) 0.0702(8) Uani 1 1 d .
F3 F -0.1480(2) 1.10226(13) -0.02986(9) 0.0488(5) Uani 1 1 d .
F4 F -0.0526(2) 1.09540(14) 0.05942(8) 0.0413(4) Uani 1 1 d .
C1 C 0.0079(2) 0.89493(14) 0.06252(9) 0.0177(4) Uani 1 1 d .
C2 C -0.0164(2) 0.97117(14) 0.21097(9) 0.0153(4) Uani 1 1 d .
C3 C -0.0833(2) 0.89010(15) 0.22141(9) 0.0172(4) Uani 1 1 d .
H3 H -0.0651 0.8407 0.1976 0.021 Uiso 1 1 calc R
C4 C -0.1744(2) 0.88253(16) 0.26579(9) 0.0197(4) Uani 1 1 d .
H4 H -0.2156 0.8271 0.2734 0.024 Uiso 1 1 calc R
C5 C -0.2077(2) 0.95618(18) 0.30028(10) 0.0238(5) Uani 1 1 d .
H5 H -0.2697 0.9498 0.3312 0.029 Uiso 1 1 calc R
C6 C -0.1511(2) 1.03575(17) 0.28909(10) 0.0228(4) Uani 1 1 d .
H6 H -0.1772 1.0855 0.3112 0.027 Uiso 1 1 calc R
C7 C -0.0532(2) 1.04585(15) 0.24473(9) 0.0181(4) Uani 1 1 d .
C8 C 0.0074(3) 1.12794(15) 0.23270(10) 0.0239(5) Uani 1 1 d .
H8 H -0.0157 1.1785 0.2547 0.029 Uiso 1 1 calc R
C9 C 0.0995(3) 1.13414(15) 0.18927(10) 0.0246(5) Uani 1 1 d .
H9 H 0.1393 1.1893 0.1799 0.030 Uiso 1 1 calc R
C10 C 0.1348(2) 1.05785(14) 0.15857(9) 0.0175(4) Uani 1 1 d .
C11 C 0.2270(2) 1.06529(13) 0.11067(10) 0.0174(3) Uani 1 1 d .
H11 H 0.2682 1.1200 0.1011 0.021 Uiso 1 1 calc R
C12 C 0.3303(2) 0.99547(14) 0.03041(9) 0.0167(3) Uani 1 1 d .
C13 C 0.3875(3) 1.07163(16) 0.00736(11) 0.0228(4) Uani 1 1 d .
H13 H 0.3758 1.1267 0.0260 0.027 Uiso 1 1 calc R
C14 C 0.4618(3) 1.06626(19) -0.04308(12) 0.0283(5) Uani 1 1 d .
H14 H 0.5012 1.1179 -0.0590 0.034 Uiso 1 1 calc R
C15 C 0.4789(3) 0.9855(2) -0.07046(12) 0.0323(6) Uani 1 1 d .
H15 H 0.5290 0.9825 -0.1052 0.039 Uiso 1 1 calc R
C16 C 0.4233(3) 0.90964(18) -0.04741(10) 0.0246(5) Uani 1 1 d .
H16 H 0.4361 0.8545 -0.0659 0.030 Uiso 1 1 calc R
C17 C 0.3486(2) 0.91501(14) 0.00301(9) 0.0165(4) Uani 1 1 d .
C18 C 0.1803(3) 0.76877(16) -0.01766(9) 0.0233(4) Uani 1 1 d .
H18A H 0.2360 0.7481 -0.0498 0.035 Uiso 1 1 calc R
H18B H 0.1157 0.8133 -0.0313 0.035 Uiso 1 1 calc R
H18C H 0.1302 0.7190 -0.0012 0.035 Uiso 1 1 calc R
C19 C 0.3399(2) 0.84694(13) 0.24892(8) 0.0152(3) Uani 1 1 d .
C20 C 0.4473(2) 0.85934(17) 0.28723(10) 0.0222(4) Uani 1 1 d .
H20 H 0.5352 0.8736 0.2730 0.027 Uiso 1 1 calc R
C21 C 0.4272(3) 0.85112(18) 0.34595(10) 0.0243(5) Uani 1 1 d .
H21 H 0.5013 0.8589 0.3716 0.029 Uiso 1 1 calc R
C22 C 0.2981(3) 0.83144(17) 0.36707(10) 0.0242(5) Uani 1 1 d .
H22 H 0.2836 0.8268 0.4072 0.029 Uiso 1 1 calc R
C23 C 0.1911(2) 0.81876(18) 0.32947(10) 0.0244(5) Uani 1 1 d .
H23 H 0.1031 0.8054 0.3439 0.029 Uiso 1 1 calc R
C24 C 0.2121(2) 0.82547(15) 0.27031(9) 0.0186(4) Uani 1 1 d .
H24 H 0.1387 0.8153 0.2447 0.022 Uiso 1 1 calc R
C25 C 0.4872(2) 0.94439(14) 0.16380(9) 0.0159(4) Uani 1 1 d .
C26 C 0.5800(2) 0.94452(16) 0.11793(10) 0.0218(4) Uani 1 1 d .
H26 H 0.5858 0.8946 0.0935 0.026 Uiso 1 1 calc R
C27 C 0.6631(3) 1.01660(17) 0.10797(13) 0.0308(5) Uani 1 1 d .
H27 H 0.7255 1.0160 0.0769 0.037 Uiso 1 1 calc R
C28 C 0.6549(3) 1.08940(19) 0.14327(15) 0.0375(7) Uani 1 1 d .
H28 H 0.7127 1.1385 0.1367 0.045 Uiso 1 1 calc R
C29 C 0.5625(3) 1.09109(18) 0.18829(14) 0.0352(6) Uani 1 1 d .
H29 H 0.5567 1.1416 0.2122 0.042 Uiso 1 1 calc R
C30 C 0.4781(3) 1.01878(16) 0.19854(11) 0.0245(5) Uani 1 1 d .
H30 H 0.4144 1.0203 0.2292 0.029 Uiso 1 1 calc R
C31 C 0.4681(2) 0.75474(14) 0.15755(8) 0.0150(4) Uani 1 1 d .
C32 C 0.6060(2) 0.75133(16) 0.17345(9) 0.0201(4) Uani 1 1 d .
H32 H 0.6489 0.8024 0.1886 0.024 Uiso 1 1 calc R
C33 C 0.6801(3) 0.67397(17) 0.16728(10) 0.0250(5) Uani 1 1 d .
H33 H 0.7729 0.6723 0.1787 0.030 Uiso 1 1 calc R
C34 C 0.6195(3) 0.59904(16) 0.14456(11) 0.0261(5) Uani 1 1 d .
H34 H 0.6705 0.5463 0.1404 0.031 Uiso 1 1 calc R
C35 C 0.4835(3) 0.60175(14) 0.12796(11) 0.0230(5) Uani 1 1 d .
H35 H 0.4419 0.5509 0.1120 0.028 Uiso 1 1 calc R
C36 C 0.4080(2) 0.67898(14) 0.13465(9) 0.0180(4) Uani 1 1 d .
H36 H 0.3150 0.6801 0.1236 0.022 Uiso 1 1 calc R
O2 O -0.3048(3) 1.23347(15) -0.08237(11) 0.0425(5) Uani 1 1 d D
H2A H -0.240(3) 1.200(2) -0.0737(18) 0.051 Uiso 1 1 d D
H2B H -0.352(4) 1.254(3) -0.0531(13) 0.051 Uiso 1 1 d D

loop_
_atom_site_aniso_label
_atom_site_aniso_U_11
_atom_site_aniso_U_22
_atom_site_aniso_U_33
_atom_site_aniso_U_23
_atom_site_aniso_U_13
_atom_site_aniso_U_12
Ru1 0.01212(6) 0.01074(6) 0.01116(6) -0.00090(5) 0.00096(5) 0.00085(5)
Cl1 0.0170(2) 0.01283(19) 0.0166(2) -0.00161(16) 0.00268(16) -0.00234(16)
S1 0.0168(2) 0.0147(2) 0.01182(19) -0.00088(16) 0.00029(16) 0.00300(17)
P1 0.0121(2) 0.01215(19) 0.0118(2) -0.00073(16) 0.00015(16) 0.00005(16)
O1 0.0242(8) 0.0272(9) 0.0353(9) -0.0025(7) -0.0093(7) 0.0034(7)
N1 0.0159(8) 0.0136(7) 0.0142(7) -0.0021(6) -0.0017(6) 0.0027(6)
N2 0.0133(7) 0.0148(7) 0.0135(7) 0.0020(6) -0.0002(6) 0.0015(6)
B1 0.0270(15) 0.064(2) 0.0472(19) 0.032(2) -0.0082(13) -0.0125(17)
F1 0.109(2) 0.0653(16) 0.0677(17) 0.0207(13) -0.0115(16) -0.0497(17)
F2 0.0449(13) 0.112(2) 0.0540(14) 0.0272(14) 0.0077(11) 0.0236(14)
F3 0.0485(12) 0.0442(11) 0.0537(12) 0.0096(9) -0.0149(10) 0.0085(9)
F4 0.0367(10) 0.0544(12) 0.0327(9) 0.0097(8) 0.0025(7) -0.0071(8)
C1 0.0208(9) 0.0149(9) 0.0174(9) -0.0024(7) 0.0010(7) -0.0011(7)
C2 0.0132(9) 0.0185(9) 0.0141(8) -0.0035(7) -0.0015(7) 0.0052(7)
C3 0.0117(8) 0.0219(10) 0.0178(8) -0.0044(8) 0.0003(6) 0.0003(8)
C4 0.0142(8) 0.0262(9) 0.0186(8) -0.0047(8) 0.0011(7) -0.0024(10)
C5 0.0154(9) 0.0366(13) 0.0193(10) -0.0099(9) 0.0018(8) 0.0018(9)
C6 0.0205(11) 0.0298(11) 0.0180(9) -0.0099(8) 0.0010(8) 0.0043(9)
C7 0.0192(10) 0.0210(10) 0.0142(8) -0.0040(7) -0.0012(7) 0.0055(8)
C8 0.0358(13) 0.0170(10) 0.0190(9) -0.0049(8) 0.0018(9) 0.0058(9)
C9 0.0383(14) 0.0143(10) 0.0213(10) -0.0026(7) 0.0048(9) 0.0031(9)
C10 0.0211(10) 0.0140(8) 0.0173(9) -0.0008(7) 0.0000(7) 0.0016(7)
C11 0.0237(10) 0.0123(8) 0.0163(8) -0.0006(8) 0.0016(8) 0.0004(7)
C12 0.0143(8) 0.0190(8) 0.0169(8) 0.0030(7) 0.0008(8) 0.0007(8)
C13 0.0207(10) 0.0223(11) 0.0254(11) 0.0047(8) 0.0036(8) 0.0003(8)
C14 0.0242(12) 0.0323(13) 0.0283(12) 0.0099(10) 0.0074(9) -0.0045(10)
C15 0.0333(14) 0.0396(15) 0.0240(12) 0.0060(10) 0.0156(10) -0.0001(11)
C16 0.0222(11) 0.0319(12) 0.0197(10) -0.0009(9) 0.0074(8) 0.0027(9)
C17 0.0145(9) 0.0200(9) 0.0151(8) 0.0004(7) 0.0022(7) 0.0029(7)
C18 0.0305(12) 0.0255(10) 0.0140(8) -0.0041(7) -0.0014(8) -0.0017(10)
C19 0.0165(9) 0.0171(8) 0.0118(7) -0.0019(6) 0.0005(7) 0.0000(8)
C20 0.0186(10) 0.0318(12) 0.0162(9) -0.0005(8) 0.0002(8) -0.0011(9)
C21 0.0253(11) 0.0336(12) 0.0139(9) -0.0019(8) -0.0034(8) -0.0004(10)
C22 0.0301(12) 0.0302(12) 0.0124(9) 0.0003(8) 0.0011(8) -0.0013(9)
C23 0.0214(11) 0.0352(12) 0.0166(9) 0.0004(9) 0.0042(8) -0.0031(9)
C24 0.0160(9) 0.0240(10) 0.0158(9) -0.0005(8) 0.0005(7) -0.0011(8)
C25 0.0140(9) 0.0151(8) 0.0187(9) 0.0009(7) -0.0023(7) -0.0005(7)
C26 0.0161(9) 0.0249(10) 0.0245(11) 0.0059(8) 0.0009(8) -0.0022(8)
C27 0.0169(9) 0.0327(12) 0.0430(13) 0.0135(11) 0.0016(12) -0.0057(9)
C28 0.0267(13) 0.0264(11) 0.0594(19) 0.0129(12) -0.0069(13) -0.0141(11)
C29 0.0381(15) 0.0202(11) 0.0473(17) -0.0035(11) -0.0104(13) -0.0098(11)
C30 0.0254(11) 0.0193(10) 0.0287(12) -0.0035(9) -0.0052(9) -0.0022(9)
C31 0.0160(9) 0.0166(9) 0.0125(8) 0.0008(7) 0.0022(6) 0.0031(7)
C32 0.0188(10) 0.0239(10) 0.0177(9) -0.0004(8) -0.0035(8) 0.0038(8)
C33 0.0204(11) 0.0309(11) 0.0237(10) 0.0060(9) 0.0016(9) 0.0106(9)
C34 0.0266(11) 0.0214(11) 0.0304(12) 0.0087(9) 0.0107(9) 0.0090(9)
C35 0.0253(11) 0.0134(9) 0.0302(11) 0.0033(8) 0.0097(9) 0.0020(8)
C36 0.0196(10) 0.0138(8) 0.0204(9) 0.0015(7) 0.0044(8) 0.0017(7)
O2 0.0475(15) 0.0278(10) 0.0522(13) 0.0137(9) -0.0074(11) 0.0028(9)

loop_
_atom_type_symbol
_atom_type_description
_atom_type_scat_dispersion_real
_atom_type_scat_dispersion_imag
_atom_type_scat_source
C C 0.0033 0.0016 'International Tables Vol C Tables 4.2.6.8 and 6.1.1.4'
H H 0.0000 0.0000 'International Tables Vol C Tables 4.2.6.8 and 6.1.1.4'
B B 0.0013 0.0007 'International Tables Vol C Tables 4.2.6.8 and 6.1.1.4'
N N 0.0061 0.0033 'International Tables Vol C Tables 4.2.6.8 and 6.1.1.4'
O O 0.0106 0.0060 'International Tables Vol C Tables 4.2.6.8 and 6.1.1.4'
F F 0.0171 0.0103 'International Tables Vol C Tables 4.2.6.8 and 6.1.1.4'
P P 0.1023 0.0942 'International Tables Vol C Tables 4.2.6.8 and 6.1.1.4'
S S 0.1246 0.1234 'International Tables Vol C Tables 4.2.6.8 and 6.1.1.4'
Cl Cl 0.1484 0.1585 'International Tables Vol C Tables 4.2.6.8 and 6.1.1.4'
Ru Ru -1.2594 0.8363 'International Tables Vol C Tables 4.2.6.8 and 6.1.1.4'

loop_
_geom_angle_atom_site_label_1
_geom_angle_atom_site_label_2
_geom_angle_atom_site_label_3
_geom_angle
C1 Ru1 N2 93.44(8)
C1 Ru1 N1 89.30(8)
N2 Ru1 N1 78.48(7)
C1 Ru1 S1 92.31(7)
N2 Ru1 S1 84.75(5)
N1 Ru1 S1 163.22(5)
C1 Ru1 Cl1 85.58(6)
N2 Ru1 Cl1 176.11(5)
N1 Ru1 Cl1 105.25(5)
S1 Ru1 Cl1 91.53(2)
C1 Ru1 P1 175.70(6)
N2 Ru1 P1 90.63(5)
N1 Ru1 P1 92.88(5)
S1 Ru1 P1 86.67(2)
Cl1 Ru1 P1 90.27(2)
C17 S1 C18 102.80(11)
C17 S1 Ru1 97.78(7)
C18 S1 Ru1 112.39(9)
C25 P1 C19 103.70(10)
C25 P1 C31 104.35(10)
C19 P1 C31 101.89(9)
C25 P1 Ru1 109.17(7)
C19 P1 Ru1 118.04(8)
C31 P1 Ru1 118.01(7)
C10 N1 C2 117.37(18)
C10 N1 Ru1 109.92(14)
C2 N1 Ru1 132.60(14)
C11 N2 C12 122.97(19)
C11 N2 Ru1 116.95(15)
C12 N2 Ru1 120.05(14)
F1 B1 F4 115.2(4)
F1 B1 F3 110.7(3)
F4 B1 F3 112.2(3)
F1 B1 F2 107.3(3)
F4 B1 F2 105.9(3)
F3 B1 F2 104.6(4)
O1 C1 Ru1 173.7(2)
N1 C2 C3 120.45(18)
N1 C2 C7 121.0(2)
C3 C2 C7 118.53(19)
C4 C3 C2 120.3(2)
C4 C3 H3 119.8
C2 C3 H3 119.8
C3 C4 C5 120.9(2)
C3 C4 H4 119.6
C5 C4 H4 119.6
C6 C5 C4 120.0(2)
C6 C5 H5 120.0
C4 C5 H5 120.0
C5 C6 C7 120.9(2)
C5 C6 H6 119.5
C7 C6 H6 119.5
C8 C7 C6 121.8(2)
C8 C7 C2 119.0(2)
C6 C7 C2 119.2(2)
C9 C8 C7 119.4(2)
C9 C8 H8 120.3
C7 C8 H8 120.3
C8 C9 C10 119.1(2)
C8 C9 H9 120.4
C10 C9 H9 120.4
N1 C10 C9 124.0(2)
N1 C10 C11 116.90(18)
C9 C10 C11 119.0(2)
N2 C11 C10 117.54(19)
N2 C11 H11 121.2
C10 C11 H11 121.2
C17 C12 C13 119.9(2)
C17 C12 N2 117.05(18)
C13 C12 N2 123.0(2)
C14 C13 C12 119.4(2)
C14 C13 H13 120.3
C12 C13 H13 120.3
C13 C14 C15 120.3(2)
C13 C14 H14 119.9
C15 C14 H14 119.9
C16 C15 C14 120.5(2)
C16 C15 H15 119.8
C14 C15 H15 119.8
C15 C16 C17 119.3(2)
C15 C16 H16 120.4
C17 C16 H16 120.4
C16 C17 C12 120.6(2)
C16 C17 S1 119.73(18)
C12 C17 S1 119.37(15)
S1 C18 H18A 109.5
S1 C18 H18B 109.5
H18A C18 H18B 109.5
S1 C18 H18C 109.5
H18A C18 H18C 109.5
H18B C18 H18C 109.5
C24 C19 C20 119.00(19)
C24 C19 P1 119.95(16)
C20 C19 P1 121.01(17)
C21 C20 C19 120.8(2)
C21 C20 H20 119.6
C19 C20 H20 119.6
C20 C21 C22 119.8(2)
C20 C21 H21 120.1
C22 C21 H21 120.1
C23 C22 C21 119.8(2)
C23 C22 H22 120.1
C21 C22 H22 120.1
C22 C23 C24 120.3(2)
C22 C23 H23 119.9
C24 C23 H23 119.9
C19 C24 C23 120.3(2)
C19 C24 H24 119.9
C23 C24 H24 119.9
C30 C25 C26 118.9(2)
C30 C25 P1 120.70(18)
C26 C25 P1 119.90(17)
C27 C26 C25 120.7(2)
C27 C26 H26 119.6
C25 C26 H26 119.6
C28 C27 C26 119.9(3)
C28 C27 H27 120.1
C26 C27 H27 120.1
C27 C28 C29 120.3(2)
C27 C28 H28 119.9
C29 C28 H28 119.9
C28 C29 C30 120.2(3)
C28 C29 H29 119.9
C30 C29 H29 119.9
C25 C30 C29 119.9(3)
C25 C30 H30 120.0
C29 C30 H30 120.0
C36 C31 C32 118.5(2)
C36 C31 P1 120.93(16)
C32 C31 P1 120.40(17)
C33 C32 C31 120.6(2)
C33 C32 H32 119.7
C31 C32 H32 119.7
C34 C33 C32 120.4(2)
C34 C33 H33 119.8
C32 C33 H33 119.8
C33 C34 C35 119.6(2)
C33 C34 H34 120.2
C35 C34 H34 120.2
C34 C35 C36 120.3(2)
C34 C35 H35 119.9
C36 C35 H35 119.9
C35 C36 C31 120.6(2)
C35 C36 H36 119.7
C31 C36 H36 119.7
H2A O2 H2B 115(4)

loop_
_geom_bond_atom_site_label_1
_geom_bond_atom_site_label_2
_geom_bond_distance
Ru1 C1 1.923(2)
Ru1 N2 2.0190(19)
Ru1 N1 2.1633(18)
Ru1 S1 2.3166(6)
Ru1 Cl1 2.4352(6)
Ru1 P1 2.4719(7)
S1 C17 1.783(2)
S1 C18 1.812(2)
P1 C25 1.821(2)
P1 C19 1.827(2)
P1 C31 1.836(2)
O1 C1 1.127(3)
N1 C10 1.350(3)
N1 C2 1.378(3)
N2 C11 1.283(3)
N2 C12 1.423(3)
B1 F1 1.344(5)
B1 F4 1.373(4)
B1 F3 1.381(4)
B1 F2 1.438(6)
C2 C3 1.416(3)
C2 C7 1.427(3)
C3 C4 1.373(3)
C3 H3 0.9500
C4 C5 1.416(3)
C4 H4 0.9500
C5 C6 1.355(4)
C5 H5 0.9500
C6 C7 1.421(3)
C6 H6 0.9500
C7 C8 1.409(3)
C8 C9 1.361(3)
C8 H8 0.9500
C9 C10 1.405(3)
C9 H9 0.9500
C10 C11 1.443(3)
C11 H11 0.9500
C12 C17 1.390(3)
C12 C13 1.394(3)
C13 C14 1.387(3)
C13 H13 0.9500
C14 C15 1.392(4)
C14 H14 0.9500
C15 C16 1.384(4)
C15 H15 0.9500
C16 C17 1.389(3)
C16 H16 0.9500
C18 H18A 0.9800
C18 H18B 0.9800
C18 H18C 0.9800
C19 C24 1.389(3)
C19 C20 1.396(3)
C20 C21 1.390(3)
C20 H20 0.9500
C21 C22 1.394(4)
C21 H21 0.9500
C22 C23 1.382(3)
C22 H22 0.9500
C23 C24 1.399(3)
C23 H23 0.9500
C24 H24 0.9500
C25 C30 1.393(3)
C25 C26 1.406(3)
C26 C27 1.384(3)
C26 H26 0.9500
C27 C28 1.381(4)
C27 H27 0.9500
C28 C29 1.388(5)
C28 H28 0.9500
C29 C30 1.396(4)
C29 H29 0.9500
C30 H30 0.9500
C31 C36 1.399(3)
C31 C32 1.405(3)
C32 C33 1.389(3)
C32 H32 0.9500
C33 C34 1.389(4)
C33 H33 0.9500
C34 C35 1.391(4)
C34 H34 0.9500
C35 C36 1.396(3)
C35 H35 0.9500
C36 H36 0.9500
O2 H2A 0.839(19)
O2 H2B 0.878(18)

loop_
_geom_torsion_atom_site_label_1
_geom_torsion_atom_site_label_2
_geom_torsion_atom_site_label_3
_geom_torsion_atom_site_label_4
_geom_torsion
C1 Ru1 S1 C17 85.49(10)
N2 Ru1 S1 C17 -7.75(9)
N1 Ru1 S1 C17 -9.74(19)
Cl1 Ru1 S1 C17 171.13(7)
P1 Ru1 S1 C17 -98.69(7)
C1 Ru1 S1 C18 -21.85(11)
N2 Ru1 S1 C18 -115.10(10)
N1 Ru1 S1 C18 -117.09(19)
Cl1 Ru1 S1 C18 63.78(9)
P1 Ru1 S1 C18 153.96(9)
N2 Ru1 P1 C25 1.07(9)
N1 Ru1 P1 C25 -77.42(9)
S1 Ru1 P1 C25 85.78(8)
Cl1 Ru1 P1 C25 177.29(8)
N2 Ru1 P1 C19 119.05(9)
N1 Ru1 P1 C19 40.56(9)
S1 Ru1 P1 C19 -156.24(8)
Cl1 Ru1 P1 C19 -64.73(8)
N2 Ru1 P1 C31 -117.75(9)
N1 Ru1 P1 C31 163.76(9)
S1 Ru1 P1 C31 -33.04(8)
Cl1 Ru1 P1 C31 58.47(8)
C1 Ru1 N1 C10 -97.38(15)
N2 Ru1 N1 C10 -3.73(14)
S1 Ru1 N1 C10 -1.7(3)
Cl1 Ru1 N1 C10 177.39(13)
P1 Ru1 N1 C10 86.33(14)
C1 Ru1 N1 C2 78.54(19)
N2 Ru1 N1 C2 172.2(2)
S1 Ru1 N1 C2 174.21(13)
Cl1 Ru1 N1 C2 -6.69(19)
P1 Ru1 N1 C2 -97.75(18)
C1 Ru1 N2 C11 92.79(17)
N1 Ru1 N2 C11 4.21(16)
S1 Ru1 N2 C11 -175.20(17)
P1 Ru1 N2 C11 -88.60(16)
C1 Ru1 N2 C12 -85.31(17)
N1 Ru1 N2 C12 -173.90(17)
S1 Ru1 N2 C12 6.69(15)
P1 Ru1 N2 C12 93.29(16)
C10 N1 C2 C3 175.40(19)
Ru1 N1 C2 C3 -0.3(3)
C10 N1 C2 C7 -4.6(3)
Ru1 N1 C2 C7 179.70(15)
N1 C2 C3 C4 175.4(2)
C7 C2 C3 C4 -4.6(3)
C2 C3 C4 C5 2.8(3)
C3 C4 C5 C6 1.0(4)
C4 C5 C6 C7 -3.0(4)
C5 C6 C7 C8 -179.6(2)
C5 C6 C7 C2 1.2(3)
N1 C2 C7 C8 3.4(3)
C3 C2 C7 C8 -176.7(2)
N1 C2 C7 C6 -177.4(2)
C3 C2 C7 C6 2.6(3)
C6 C7 C8 C9 -179.2(2)
C2 C7 C8 C9 0.0(3)
C7 C8 C9 C10 -1.9(4)
C2 N1 C10 C9 2.7(3)
Ru1 N1 C10 C9 179.36(19)
C2 N1 C10 C11 -173.63(19)
Ru1 N1 C10 C11 3.0(2)
C8 C9 C10 N1 0.5(4)
C8 C9 C10 C11 176.8(2)
C12 N2 C11 C10 174.1(2)
Ru1 N2 C11 C10 -3.9(3)
N1 C10 C11 N2 0.4(3)
C9 C10 C11 N2 -176.2(2)
C11 N2 C12 C17 -179.9(2)
Ru1 N2 C12 C17 -1.9(3)
C11 N2 C12 C13 -0.3(3)
Ru1 N2 C12 C13 177.71(18)
C17 C12 C13 C14 0.4(4)
N2 C12 C13 C14 -179.2(2)
C12 C13 C14 C15 0.1(4)
C13 C14 C15 C16 -0.7(4)
C14 C15 C16 C17 0.9(4)
C15 C16 C17 C12 -0.4(4)
C15 C16 C17 S1 -174.4(2)
C13 C12 C17 C16 -0.2(3)
N2 C12 C17 C16 179.4(2)
C13 C12 C17 S1 173.78(18)
N2 C12 C17 S1 -6.6(3)
C18 S1 C17 C16 -60.8(2)
Ru1 S1 C17 C16 -175.98(18)
C18 S1 C17 C12 125.13(19)
Ru1 S1 C17 C12 9.96(19)
C25 P1 C19 C24 144.06(18)
C31 P1 C19 C24 -107.76(19)
Ru1 P1 C19 C24 23.2(2)
C25 P1 C19 C20 -38.5(2)
C31 P1 C19 C20 69.6(2)
Ru1 P1 C19 C20 -159.37(16)
C24 C19 C20 C21 -0.5(4)
P1 C19 C20 C21 -178.0(2)
C19 C20 C21 C22 -0.9(4)
C20 C21 C22 C23 1.1(4)
C21 C22 C23 C24 0.1(4)
C20 C19 C24 C23 1.7(3)
P1 C19 C24 C23 179.15(18)
C22 C23 C24 C19 -1.5(4)
C19 P1 C25 C30 -38.1(2)
C31 P1 C25 C30 -144.45(19)
Ru1 P1 C25 C30 88.53(19)
C19 P1 C25 C26 149.77(18)
C31 P1 C25 C26 43.4(2)
Ru1 P1 C25 C26 -83.58(18)
C30 C25 C26 C27 1.3(3)
P1 C25 C26 C27 173.51(19)
C25 C26 C27 C28 -0.1(4)
C26 C27 C28 C29 -0.8(4)
C27 C28 C29 C30 0.6(5)
C26 C25 C30 C29 -1.4(4)
P1 C25 C30 C29 -173.6(2)
C28 C29 C30 C25 0.5(4)
C25 P1 C31 C36 -151.21(17)
C19 P1 C31 C36 101.12(18)
Ru1 P1 C31 C36 -29.88(19)
C25 P1 C31 C32 33.34(19)
C19 P1 C31 C32 -74.33(19)
Ru1 P1 C31 C32 154.67(15)
C36 C31 C32 C33 -0.9(3)
P1 C31 C32 C33 174.64(17)
C31 C32 C33 C34 0.9(4)
C32 C33 C34 C35 0.0(4)
C33 C34 C35 C36 -0.7(4)
C34 C35 C36 C31 0.6(3)
C32 C31 C36 C35 0.2(3)
P1 C31 C36 C35 -175.35(17)
